data_2228953
loop_
_publ_author_name
Nasirullah
'Ul Islam, Nazar'
'Tahir, M. Nawaz'
'Khan, Ikhtiar'

_publ_section_title
;
 2-{2-[(2,6-Dichlorophenyl)amino]phenyl}ethanol
;
_journal_coeditor_code BQ2270
_journal_issue 2
_journal_name_full 'Acta Crystallographica Section E'
_journal_page_first o273
_journal_paper_doi 10.1107/S1600536810054590
_journal_volume 67
_journal_year 2011
_chemical_formula_iupac 'C14 H13 Cl2 N O'
_chemical_formula_moiety 'C14 H13 Cl2 N O'
_chemical_formula_sum 'C14 H13 Cl2 N O'
_chemical_formula_weight 282.15
_chemical_name_systematic
;
2-{2-[(2,6-Dichlorophenyl)amino]phenyl}ethanol
;
_space_group_IT_number 14
_symmetry_cell_setting monoclinic
_symmetry_space_group_name_Hall '-P 2ybc'
_symmetry_space_group_name_H-M 'P 1 21/c 1'
_atom_sites_solution_hydrogens geom
_atom_sites_solution_primary direct
_atom_sites_solution_secondary difmap
_audit_creation_method SHELXL-97
_cell_angle_alpha 90
_cell_angle_beta 107.1800(10)
_cell_angle_gamma 90
_cell_formula_units_Z 4
_cell_length_a 8.3521(3)
_cell_length_b 15.0986(5)
_cell_length_c 10.9225(5)
_cell_measurement_reflns_used 2029
_cell_measurement_temperature 296(2)
_cell_measurement_theta_max 25.25
_cell_measurement_theta_min 2.37
_cell_volume 1315.93(9)
_computing_cell_refinement 'SAINT (Bruker, 2009)'
_computing_data_collection 'APEX2 (Bruker, 2009)'
_computing_data_reduction 'SAINT (Bruker, 2009)'
_computing_molecular_graphics 'ORTEP-3 for Windows (Farrugia, 1997) and PLATON (Spek, 2009)'
_computing_publication_material 'WinGX (Farrugia, 1999) and PLATON (Spek, 2009)'
_computing_structure_refinement 'SHELXL97 (Sheldrick, 2008)'
_computing_structure_solution 'SHELXS97 (Sheldrick, 2008)'
_diffrn_ambient_temperature 296(2)
_diffrn_detector_area_resol_mean 8.10
_diffrn_measured_fraction_theta_full 0.988
_diffrn_measured_fraction_theta_max 0.988
_diffrn_measurement_device_type 'Bruker Kappa APEXII CCD'
_diffrn_measurement_method \w
_diffrn_radiation_monochromator graphite
_diffrn_radiation_source 'fine-focus sealed tube'
_diffrn_radiation_type MoK\a
_diffrn_radiation_wavelength 0.71073
_diffrn_reflns_av_R_equivalents 0.0218
_diffrn_reflns_av_sigmaI/netI 0.0190
_diffrn_reflns_limit_h_max 9
_diffrn_reflns_limit_h_min -10
_diffrn_reflns_limit_k_max 18
_diffrn_reflns_limit_k_min -18
_diffrn_reflns_limit_l_max 11
_diffrn_reflns_limit_l_min -13
_diffrn_reflns_number 9878
_diffrn_reflns_theta_full 25.25
_diffrn_reflns_theta_max 25.25
_diffrn_reflns_theta_min 2.37
_diffrn_standards_number 0
_exptl_absorpt_coefficient_mu 0.479
_exptl_absorpt_correction_T_max 0.934
_exptl_absorpt_correction_T_min 0.903
_exptl_absorpt_correction_type multi-scan
_exptl_absorpt_process_details '(SADABS; Bruker, 2005)'
_exptl_crystal_colour 'light yellow'
_exptl_crystal_density_diffrn 1.424
_exptl_crystal_density_method 'not measured'
_exptl_crystal_description needle
_exptl_crystal_F_000 584
_exptl_crystal_size_max 0.28
_exptl_crystal_size_mid 0.18
_exptl_crystal_size_min 0.14
_refine_diff_density_max 0.303
_refine_diff_density_min -0.301
_refine_ls_goodness_of_fit_ref 1.056
_refine_ls_hydrogen_treatment refall
_refine_ls_matrix_type full
_refine_ls_number_parameters 167
_refine_ls_number_reflns 2348
_refine_ls_number_restraints 0
_refine_ls_restrained_S_all 1.056
_refine_ls_R_factor_all 0.0376
_refine_ls_R_factor_gt 0.0312
_refine_ls_shift/su_max 0.000
_refine_ls_shift/su_mean 0.000
_refine_ls_structure_factor_coef Fsqd
_refine_ls_weighting_details 'calc w=1/[\s^2^(Fo^2^)+(0.0334P)^2^+0.5100P] where P=(Fo^2^+2Fc^2^)/3'
_refine_ls_weighting_scheme calc
_refine_ls_wR_factor_gt 0.0768
_refine_ls_wR_factor_ref 0.0824
_reflns_number_gt 2029
_reflns_number_total 2348
_reflns_threshold_expression I>2\s(I)
_cod_data_source_file bq2270.cif
_cod_data_source_block I
_cod_original_sg_symbol_H-M 'P 21/c'
_cod_database_code 2228953
_cod_database_fobs_code 2228953

loop_
_symmetry_equiv_pos_site_id
_symmetry_equiv_pos_as_xyz
1 x,y,z
2 -x,1/2+y,1/2-z
3 -x,-y,-z
4 x,1/2-y,1/2+z

loop_
_atom_site_aniso_label
_atom_site_aniso_U_11
_atom_site_aniso_U_22
_atom_site_aniso_U_33
_atom_site_aniso_U_12
_atom_site_aniso_U_13
_atom_site_aniso_U_23
Cl1 0.0701(3) 0.0482(3) 0.0678(3) -0.0170(2) 0.0101(3) -0.0019(2)
Cl2 0.0524(3) 0.0452(3) 0.0661(3) -0.0084(2) 0.0096(2) 0.0026(2)
O1 0.0531(9) 0.0673(10) 0.1199(14) -0.0221(7) 0.0219(9) 0.0031(10)
N1 0.0316(7) 0.0469(8) 0.0403(8) 0.0002(6) 0.0131(6) 0.0060(6)
C1 0.0394(9) 0.0411(9) 0.0301(8) 0.0027(7) 0.0130(7) 0.0022(7)
C2 0.0513(10) 0.0418(9) 0.0355(9) -0.0022(8) 0.0142(7) 0.0006(7)
C3 0.0689(13) 0.0453(10) 0.0473(11) 0.0117(9) 0.0197(9) 0.0107(8)
C4 0.0536(12) 0.0628(13) 0.0569(12) 0.0191(10) 0.0126(9) 0.0153(10)
C5 0.0389(10) 0.0667(13) 0.0536(11) 0.0038(9) 0.0093(8) 0.0069(9)
C6 0.0417(9) 0.0442(9) 0.0392(9) 0.0014(7) 0.0127(7) 0.0045(7)
C7 0.0313(8) 0.0298(7) 0.0341(8) -0.0033(6) 0.0077(6) -0.0027(6)
C8 0.0339(8) 0.0381(8) 0.0400(9) 0.0042(7) 0.0111(7) 0.0026(7)
C9 0.0457(10) 0.0464(10) 0.0428(10) 0.0006(7) 0.0187(8) 0.0036(8)
C10 0.0531(10) 0.0468(10) 0.0400(10) 0.0006(8) 0.0094(8) 0.0096(8)
C11 0.0373(9) 0.0352(8) 0.0480(10) 0.0024(7) 0.0002(7) 0.0022(7)
C12 0.0301(8) 0.0308(8) 0.0425(9) -0.0019(6) 0.0067(7) -0.0071(7)
C13 0.0359(9) 0.0479(10) 0.0569(11) 0.0038(7) 0.0139(8) -0.0110(8)
C14 0.0332(9) 0.0786(14) 0.0688(13) -0.0077(9) 0.0163(9) -0.0147(11)

loop_
_atom_site_type_symbol
_atom_site_label
_atom_site_fract_x
_atom_site_fract_y
_atom_site_fract_z
_atom_site_U_iso_or_equiv
_atom_site_thermal_displace_type
_atom_site_calc_flag
_atom_site_refinement_flags
_atom_site_occupancy
Cl Cl1 0.75713(7) -0.13208(3) 0.78183(5) 0.0643(2) Uani . . 1.000
Cl Cl2 1.11847(6) 0.17019(3) 0.84323(5) 0.0563(2) Uani . . 1.000
O O1 0.45224(19) 0.01954(11) 0.67674(19) 0.0809(6) Uani . . 1.000
N N1 0.80367(17) 0.06112(10) 0.74340(13) 0.0391(4) Uani . . 1.000
C C1 0.94805(19) 0.01500(11) 0.81022(15) 0.0363(5) Uani . . 1.000
C C2 0.9460(2) -0.07553(11) 0.83623(16) 0.0426(5) Uani . . 1.000
C C3 1.0862(3) -0.12212(13) 0.90315(18) 0.0533(7) Uani . . 1.000
C C4 1.2364(3) -0.07878(14) 0.9456(2) 0.0586(7) Uani . . 1.000
C C5 1.2460(2) 0.01071(14) 0.92471(19) 0.0540(7) Uani . . 1.000
C C6 1.1029(2) 0.05691(11) 0.85975(16) 0.0415(5) Uani . . 1.000
C C7 0.78660(18) 0.10202(10) 0.62459(14) 0.0322(4) Uani . . 1.000
C C8 0.90748(19) 0.09185(10) 0.56114(16) 0.0373(5) Uani . . 1.000
C C9 0.8907(2) 0.13202(11) 0.44481(17) 0.0438(6) Uani . . 1.000
C C10 0.7518(2) 0.18261(12) 0.38800(17) 0.0476(6) Uani . . 1.000
C C11 0.6306(2) 0.19269(11) 0.44974(17) 0.0428(5) Uani . . 1.000
C C12 0.64417(18) 0.15399(10) 0.56786(16) 0.0353(5) Uani . . 1.000
C C13 0.5069(2) 0.16759(12) 0.62982(19) 0.0469(6) Uani . . 1.000
C C14 0.3779(2) 0.09453(15) 0.6051(2) 0.0599(7) Uani . . 1.000
H H1 0.719(2) 0.0399(12) 0.7492(18) 0.0469 Uiso . . 1.000
H H1A 0.39115 -0.02359 0.65344 0.0971 Uiso . . 1.000
H H3 1.07894 -0.18223 0.91928 0.0639 Uiso . . 1.000
H H4 1.33248 -0.10997 0.98888 0.0703 Uiso . . 1.000
H H5 1.34815 0.04001 0.95408 0.0648 Uiso . . 1.000
H H8 1.00146 0.05723 0.59803 0.0448 Uiso . . 1.000
H H9 0.97366 0.12489 0.40455 0.0525 Uiso . . 1.000
H H10 0.73968 0.20961 0.30925 0.0571 Uiso . . 1.000
H H11 0.53635 0.22662 0.41086 0.0514 Uiso . . 1.000
H H13A 0.45039 0.22296 0.59905 0.0562 Uiso . . 1.000
H H13B 0.55757 0.17322 0.72162 0.0562 Uiso . . 1.000
H H14A 0.28150 0.11344 0.63079 0.0719 Uiso . . 1.000
H H14B 0.34044 0.08021 0.51453 0.0719 Uiso . . 1.000

loop_
_atom_type_symbol
_atom_type_description
_atom_type_scat_dispersion_real
_atom_type_scat_dispersion_imag
_atom_type_scat_source
C C 0.0033 0.0016 'International Tables Vol C Tables 4.2.6.8 and 6.1.1.4'
H H 0.0000 0.0000 'International Tables Vol C Tables 4.2.6.8 and 6.1.1.4'
N N 0.0061 0.0033 'International Tables Vol C Tables 4.2.6.8 and 6.1.1.4'
O O 0.0106 0.0060 'International Tables Vol C Tables 4.2.6.8 and 6.1.1.4'
Cl Cl 0.1484 0.1585 'International Tables Vol C Tables 4.2.6.8 and 6.1.1.4'

loop_
_geom_angle_atom_site_label_1
_geom_angle_atom_site_label_2
_geom_angle_atom_site_label_3
_geom_angle_site_symmetry_1
_geom_angle_site_symmetry_2
_geom_angle_site_symmetry_3
_geom_angle
_geom_angle_publ_flag
C14 O1 H1A . . . 109.00 no
C1 N1 C7 . . . 122.53(14) no
C1 N1 H1 . . . 114.1(13) no
C7 N1 H1 . . . 113.6(14) no
N1 C1 C2 . . . 122.23(15) no
N1 C1 C6 . . . 122.27(15) no
C2 C1 C6 . . . 115.46(15) no
C1 C2 C3 . . . 123.25(17) no
Cl1 C2 C1 . . . 118.41(13) no
Cl1 C2 C3 . . . 118.34(14) no
C2 C3 C4 . . . 119.10(18) no
C3 C4 C5 . . . 120.4(2) no
C4 C5 C6 . . . 119.71(18) no
C1 C6 C5 . . . 122.03(16) no
Cl2 C6 C1 . . . 119.81(13) no
Cl2 C6 C5 . . . 118.15(14) no
N1 C7 C12 . . . 119.57(14) no
N1 C7 C8 . . . 121.37(14) no
C8 C7 C12 . . . 119.06(14) no
C7 C8 C9 . . . 121.32(15) no
C8 C9 C10 . . . 120.24(16) no
C9 C10 C11 . . . 118.92(16) no
C10 C11 C12 . . . 122.44(16) no
C7 C12 C13 . . . 122.31(15) no
C7 C12 C11 . . . 118.02(15) no
C11 C12 C13 . . . 119.67(15) no
C12 C13 C14 . . . 114.67(15) no
O1 C14 C13 . . . 108.25(16) no
C2 C3 H3 . . . 120.00 no
C4 C3 H3 . . . 120.00 no
C3 C4 H4 . . . 120.00 no
C5 C4 H4 . . . 120.00 no
C4 C5 H5 . . . 120.00 no
C6 C5 H5 . . . 120.00 no
C7 C8 H8 . . . 119.00 no
C9 C8 H8 . . . 119.00 no
C8 C9 H9 . . . 120.00 no
C10 C9 H9 . . . 120.00 no
C9 C10 H10 . . . 121.00 no
C11 C10 H10 . . . 121.00 no
C10 C11 H11 . . . 119.00 no
C12 C11 H11 . . . 119.00 no
C12 C13 H13A . . . 109.00 no
C12 C13 H13B . . . 109.00 no
C14 C13 H13A . . . 109.00 no
C14 C13 H13B . . . 109.00 no
H13A C13 H13B . . . 108.00 no
O1 C14 H14A . . . 110.00 no
O1 C14 H14B . . . 110.00 no
C13 C14 H14A . . . 110.00 no
C13 C14 H14B . . . 110.00 no
H14A C14 H14B . . . 108.00 no

loop_
_geom_bond_atom_site_label_1
_geom_bond_atom_site_label_2
_geom_bond_site_symmetry_1
_geom_bond_site_symmetry_2
_geom_bond_distance
_geom_bond_publ_flag
Cl1 C2 . . 1.7369(18) no
Cl2 C6 . . 1.7288(17) no
O1 C14 . . 1.412(3) no
O1 H1A . . 0.8200 no
N1 C1 . . 1.397(2) no
N1 C7 . . 1.406(2) no
N1 H1 . . 0.796(18) no
C1 C2 . . 1.397(2) no
C1 C6 . . 1.397(2) no
C2 C3 . . 1.377(3) no
C3 C4 . . 1.369(3) no
C4 C5 . . 1.377(3) no
C5 C6 . . 1.385(3) no
C7 C8 . . 1.392(2) no
C7 C12 . . 1.407(2) no
C8 C9 . . 1.377(2) no
C9 C10 . . 1.374(2) no
C10 C11 . . 1.381(2) no
C11 C12 . . 1.390(2) no
C12 C13 . . 1.508(2) no
C13 C14 . . 1.510(3) no
C3 H3 . . 0.9300 no
C4 H4 . . 0.9300 no
C5 H5 . . 0.9300 no
C8 H8 . . 0.9300 no
C9 H9 . . 0.9300 no
C10 H10 . . 0.9300 no
C11 H11 . . 0.9300 no
C13 H13A . . 0.9700 no
C13 H13B . . 0.9700 no
C14 H14A . . 0.9700 no
C14 H14B . . 0.9700 no

loop_
_geom_hbond_atom_site_label_D
_geom_hbond_atom_site_label_H
_geom_hbond_atom_site_label_A
_geom_hbond_site_symmetry_A
_geom_hbond_distance_DH
_geom_hbond_distance_HA
_geom_hbond_distance_DA
_geom_hbond_angle_DHA
_geom_hbond_publ_flag
N1 H1 Cl1 . 0.796(18) 2.628(18) 2.9888(16) 109.5(15) yes
N1 H1 O1 . 0.796(18) 2.155(18) 2.877(2) 151.0(18) yes
O1 H1A Cg1 3_656 0.82 2.58 3.3465(19) 156 yes
C3 H3 Cg1 2_746 0.93 2.95 3.791(2) 152 yes

loop_
_geom_torsion_atom_site_label_1
_geom_torsion_atom_site_label_2
_geom_torsion_atom_site_label_3
_geom_torsion_atom_site_label_4
_geom_torsion_site_symmetry_1
_geom_torsion_site_symmetry_2
_geom_torsion_site_symmetry_3
_geom_torsion_site_symmetry_4
_geom_torsion
_geom_torsion_publ_flag
C7 N1 C1 C2 . . . . -117.26(18) no
C7 N1 C1 C6 . . . . 65.2(2) no
C1 N1 C7 C8 . . . . 6.0(2) no
C1 N1 C7 C12 . . . . -174.38(15) no
N1 C1 C2 Cl1 . . . . 0.6(2) no
N1 C1 C2 C3 . . . . -179.22(17) no
C6 C1 C2 Cl1 . . . . 178.28(12) no
C6 C1 C2 C3 . . . . -1.5(3) no
N1 C1 C6 Cl2 . . . . 2.0(2) no
N1 C1 C6 C5 . . . . -179.29(16) no
C2 C1 C6 Cl2 . . . . -175.70(13) no
C2 C1 C6 C5 . . . . 3.0(2) no
Cl1 C2 C3 C4 . . . . 179.35(16) no
C1 C2 C3 C4 . . . . -0.8(3) no
C2 C3 C4 C5 . . . . 1.8(3) no
C3 C4 C5 C6 . . . . -0.4(3) no
C4 C5 C6 Cl2 . . . . 176.57(16) no
C4 C5 C6 C1 . . . . -2.2(3) no
N1 C7 C8 C9 . . . . -179.93(15) no
C12 C7 C8 C9 . . . . 0.4(2) no
N1 C7 C12 C11 . . . . -179.35(15) no
N1 C7 C12 C13 . . . . -0.2(2) no
C8 C7 C12 C11 . . . . 0.3(2) no
C8 C7 C12 C13 . . . . 179.44(15) no
C7 C8 C9 C10 . . . . -0.8(3) no
C8 C9 C10 C11 . . . . 0.3(3) no
C9 C10 C11 C12 . . . . 0.4(3) no
C10 C11 C12 C7 . . . . -0.7(2) no
C10 C11 C12 C13 . . . . -179.89(16) no
C7 C12 C13 C14 . . . . -83.6(2) no
C11 C12 C13 C14 . . . . 95.6(2) no
C12 C13 C14 O1 . . . . 72.5(2) no

loop_
_cod_related_entry_id
_cod_related_entry_database
_cod_related_entry_code
1 ChemSpider 20051688
